data_8100136
loop_
_publ_author_name
'Ge, Xiang'
'Sun, Jie'
'Zheng, Yue-Qing'

_publ_section_title
;
Crystal structure of hexaaquamanganese(II) succinate hexamethylenetetramine 
disolvate tetrahydrate, [Mn(H~2~O)~6~](C~4~H~4~O~4~) &#x00B7; 2C~6~H~12~N~4~ 
&#x00B7; 4H~2~O
;
_journal_issue 3
_journal_name_full 'Zeitschrift f\"ur Kristallographie - New Crystal Structures'
_journal_page_first 237
_journal_page_last 238
_journal_volume 219
_journal_year 2004
_chemical_formula_moiety '[Mn(H~2~O)~6~](C~4~H~4~O~4~)(C~6~H~12~N~4~)~2~(H~2~O)~4~'
_chemical_formula_sum 'C16 H48 Mn N8 O14'
_chemical_formula_weight 631.56
_space_group_IT_number 2
_symmetry_cell_setting triclinic
_symmetry_space_group_name_Hall '-P 1'
_symmetry_space_group_name_H-M 'P -1'
_cell_angle_alpha 80.88(3)
_cell_angle_beta 78.48(3)
_cell_angle_gamma 61.50(3)
_cell_formula_units_Z 1
_cell_length_a 9.3880(19)
_cell_length_b 9.4210(19)
_cell_length_c 9.4490(19)
_cell_measurement_temperature 293(2)
_cell_volume 717.7(3)
_diffrn_ambient_temperature 293(2)
_exptl_crystal_density_diffrn 1.461
_cod_database_code 8100136

loop_
_symmetry_equiv_pos_as_xyz
'x, y, z'
'-x, -y, -z'

loop_
_atom_site_label
_atom_site_type_symbol
_atom_site_fract_x
_atom_site_fract_y
_atom_site_fract_z
_atom_site_U_iso_or_equiv
_atom_site_adp_type
_atom_site_occupancy
_atom_site_symmetry_multiplicity
_atom_site_Wyckoff_symbol
_atom_site_calc_flag
_atom_site_refinement_flags
_atom_site_disorder_assembly
_atom_site_disorder_group
Mn Mn 0.0000 0.0000 1.0000 0.02543(11) Uani 1 1 a d S . .
O1 O 0.19527(12) 0.03909(13) 0.86937(12) 0.0399(2) Uani 1 2 i d . . .
O2 O 0.18685(12) -0.17552(12) 1.13619(10) 0.0360(2) Uani 1 2 i d . . .
O3 O 0.06825(12) -0.21310(11) 0.88966(10) 0.0309(2) Uani 1 2 i d . . .
N1 N 0.26205(15) 0.30094(15) 0.37309(12) 0.0386(3) Uani 1 2 i d . . .
N2 N 0.17923(13) 0.29265(13) 0.14625(12) 0.0330(2) Uani 1 2 i d . . .
N3 N 0.46858(13) 0.19107(13) 0.16306(13) 0.0368(3) Uani 1 2 i d . . .
N4 N 0.28361(14) 0.48178(13) 0.16308(12) 0.0326(2) Uani 1 2 i d . . .
C1 C 0.14725(18) 0.27771(19) 0.30532(15) 0.0392(3) Uani 1 2 i d . . .
H1A H 0.1556 0.1712 0.3371 0.0440(12) Uiso 1 2 i calc R . .
H1B H 0.0363 0.3575 0.3374 0.0440(12) Uiso 1 2 i calc R . .
C2 C 0.42940(18) 0.17897(18) 0.32190(16) 0.0428(3) Uani 1 2 i d . . .
H2A H 0.5071 0.1934 0.3644 0.0440(12) Uiso 1 2 i calc R . .
H2B H 0.4405 0.0716 0.3542 0.0440(12) Uiso 1 2 i calc R . .
C3 C 0.34828(17) 0.17095(16) 0.10021(16) 0.0381(3) Uani 1 2 i d . . .
H3A H 0.3721 0.1802 -0.0046 0.0440(12) Uiso 1 2 i calc R . .
H3B H 0.3583 0.0635 0.1296 0.0440(12) Uiso 1 2 i calc R . .
C4 C 0.45021(16) 0.35585(16) 0.11654(15) 0.0356(3) Uani 1 2 i d . . .
H4A H 0.5283 0.3717 0.1570 0.0440(12) Uiso 1 2 i calc R . .
H4B H 0.4747 0.3663 0.0118 0.0440(12) Uiso 1 2 i calc R . .
C5 C 0.24818(19) 0.46315(17) 0.32226(14) 0.0385(3) Uani 1 2 i d . . .
H5A H 0.1383 0.5450 0.3543 0.0440(12) Uiso 1 2 i calc R . .
H5B H 0.3241 0.4801 0.3650 0.0440(12) Uiso 1 2 i calc R . .
C6 C 0.16798(16) 0.45450(15) 0.09999(14) 0.0330(3) Uani 1 2 i d . . .
H6A H 0.1910 0.4652 -0.0048 0.0440(12) Uiso 1 2 i calc R . .
H6B H 0.0573 0.5366 0.1292 0.0440(12) Uiso 1 2 i calc R . .
O4 O 0.28824(13) -0.19110(15) 0.39813(11) 0.0515(3) Uani 1 2 i d . . .
O5 O 0.26637(12) -0.27803(11) 0.63079(10) 0.0418(2) Uani 1 2 i d . . .
C7 C 0.21536(14) -0.17709(15) 0.52584(13) 0.0295(2) Uani 1 2 i d . . .
C8 C 0.05606(14) -0.02365(14) 0.55664(12) 0.0279(2) Uani 1 2 i d . . .
H8A H -0.0008 -0.0394 0.6507 0.0440(12) Uiso 1 2 i calc R . .
H8B H 0.0808 0.0644 0.5607 0.0440(12) Uiso 1 2 i calc R . .
O6 O 0.19865(16) 0.28631(16) 0.68308(14) 0.0511(3) Uani 1 2 i d . . .
O7 O 0.40709(15) 0.39855(15) 0.72269(13) 0.0483(3) Uani 1 2 i d . . .
H9A H 0.293(3) -0.031(2) 0.870(2) 0.048(5) Uiso 1 2 i d . . .
H9B H 0.190(3) 0.114(3) 0.811(2) 0.059(6) Uiso 1 2 i d . . .
H10A H 0.219(3) -0.275(3) 1.130(2) 0.055(5) Uiso 1 2 i d . . .
H10B H 0.208(2) -0.167(2) 1.214(2) 0.045(5) Uiso 1 2 i d . . .
H11A H 0.133(3) -0.237(2) 0.808(2) 0.056(5) Uiso 1 2 i d . . .
H11B H -0.005(3) -0.239(2) 0.889(2) 0.056(5) Uiso 1 2 i d . . .
H12A H 0.220(4) 0.284(3) 0.597(3) 0.094(9) Uiso 1 2 i d . . .
H12B H 0.264(3) 0.315(3) 0.705(3) 0.066(7) Uiso 1 2 i d . . .
H13A H 0.492(3) 0.344(3) 0.677(2) 0.062(6) Uiso 1 2 i d . . .
H13B H 0.374(3) 0.490(3) 0.680(2) 0.064(6) Uiso 1 2 i d . . .

loop_
_atom_site_aniso_label
_atom_site_aniso_U_11
_atom_site_aniso_U_22
_atom_site_aniso_U_33
_atom_site_aniso_U_23
_atom_site_aniso_U_13
_atom_site_aniso_U_12
Mn 0.02675(15) 0.02589(15) 0.02543(15) -0.00111(9) -0.00457(9) -0.01345(10)
O1 0.0282(5) 0.0357(5) 0.0481(6) 0.0089(4) -0.0008(4) -0.0139(4)
O2 0.0446(5) 0.0286(4) 0.0328(5) -0.0014(3) -0.0166(4) -0.0115(4)
O3 0.0359(5) 0.0328(4) 0.0290(4) -0.0043(3) -0.0042(4) -0.0194(4)
N1 0.0440(6) 0.0493(7) 0.0302(5) 0.0043(5) -0.0076(4) -0.0290(5)
N2 0.0322(5) 0.0353(5) 0.0374(5) -0.0036(4) -0.0063(4) -0.0195(4)
N3 0.0284(5) 0.0322(5) 0.0463(6) 0.0024(4) -0.0056(4) -0.0126(4)
N4 0.0378(6) 0.0296(5) 0.0342(5) 0.0005(4) -0.0067(4) -0.0188(4)
C1 0.0386(7) 0.0502(8) 0.0384(7) 0.0004(6) -0.0019(5) -0.0305(6)
C2 0.0406(7) 0.0439(7) 0.0452(7) 0.0144(6) -0.0176(6) -0.0215(6)
C3 0.0382(7) 0.0306(6) 0.0465(7) -0.0064(5) -0.0039(5) -0.0165(5)
C4 0.0315(6) 0.0390(7) 0.0400(6) 0.0031(5) -0.0037(5) -0.0215(5)
C5 0.0474(8) 0.0424(7) 0.0336(6) -0.0064(5) -0.0055(5) -0.0260(6)
C6 0.0320(6) 0.0312(6) 0.0346(6) 0.0000(5) -0.0094(5) -0.0127(5)
O4 0.0327(5) 0.0649(7) 0.0311(5) -0.0093(4) -0.0028(4) -0.0008(5)
O5 0.0378(5) 0.0324(5) 0.0383(5) 0.0018(4) -0.0079(4) -0.0029(4)
C7 0.0247(5) 0.0322(6) 0.0296(5) -0.0049(4) -0.0066(4) -0.0096(5)
C8 0.0283(5) 0.0267(5) 0.0246(5) -0.0009(4) -0.0061(4) -0.0088(4)
O6 0.0594(7) 0.0586(7) 0.0398(6) 0.0069(5) -0.0003(5) -0.0363(6)
O7 0.0409(6) 0.0361(5) 0.0558(6) -0.0033(5) 0.0019(5) -0.0113(5)

loop_
_geom_bond_atom_site_label_1
_geom_bond_atom_site_label_2
_geom_bond_distance
_geom_bond_site_symmetry_2
_geom_bond_publ_flag
Mn O1 2.1485(12) . ?
Mn O1 2.1485(12) 2_557 ?
Mn O3 2.1673(11) . ?
Mn O3 2.1673(11) 2_557 ?
Mn O2 2.2196(13) . ?
Mn O2 2.2196(13) 2_557 ?
O1 H9A 0.84(2) . ?
O1 H9B 0.81(2) . ?
O2 H10A 0.85(2) . ?
O2 H10B 0.82(2) . ?
O3 H11A 0.87(2) . ?
O3 H11B 0.83(2) . ?
N1 C1 1.4713(17) . ?
N1 C2 1.474(2) . ?
N1 C5 1.4784(18) . ?
N2 C1 1.4704(18) . ?
N2 C3 1.4726(18) . ?
N2 C6 1.4767(16) . ?
N3 C2 1.4718(19) . ?
N3 C3 1.4737(18) . ?
N3 C4 1.4803(17) . ?
N4 C4 1.4721(18) . ?
N4 C6 1.4740(16) . ?
N4 C5 1.4751(17) . ?
C1 H1A 0.9700 . ?
C1 H1B 0.9700 . ?
C2 H2A 0.9700 . ?
C2 H2B 0.9700 . ?
C3 H3A 0.9700 . ?
C3 H3B 0.9700 . ?
C4 H4A 0.9700 . ?
C4 H4B 0.9700 . ?
C5 H5A 0.9700 . ?
C5 H5B 0.9700 . ?
C6 H6A 0.9700 . ?
C6 H6B 0.9700 . ?
O4 C7 1.2556(16) . ?
O5 C7 1.2543(16) . ?
C7 C8 1.5190(17) . ?
C8 C8 1.518(2) 2_556 ?
C8 H8A 0.9700 . ?
C8 H8B 0.9700 . ?
O6 H12A 0.80(3) . ?
O6 H12B 0.85(3) . ?
O7 H13A 0.79(2) . ?
O7 H13B 0.82(2) . ?
